data_7703266
loop_
_publ_author_name
'Coughlin, Omar'
'Kr\"amer, Tobias'
'Benjamin, Sophie L.'

_publ_section_title
;
 Diverse structure and reactivity of pentamethylcyclopentadienyl
 antimony(iii) cations.
;
_journal_issue 6
_journal_name_full 'Dalton transactions (Cambridge, England : 2003)'
_journal_page_first 1726
_journal_page_last 1730
_journal_paper_doi 10.1039/d0dt00024h
_journal_volume 49
_journal_year 2020
_chemical_formula_moiety 'C10 H15 Cl0.4 F0.6 Sb, B C24 F20'
_chemical_formula_sum 'C34 H15 B Cl0.4 F20.6 Sb'
_chemical_formula_weight 961.60
_space_group_crystal_system triclinic
_space_group_IT_number 2
_space_group_name_Hall '-P 1'
_space_group_name_H-M_alt 'P -1'
_atom_sites_solution_hydrogens geom
_atom_sites_solution_primary dual
_atom_sites_solution_secondary difmap
_audit_creation_date 2019-11-20
_audit_creation_method
;
Olex2 1.2
(compiled 2018.05.29 svn.r3508 for OlexSys, GUI svn.r5506)
;
_audit_update_record
;
2019-11-25 deposited with the CCDC.	2020-01-09 downloaded from the CCDC.
;
_cell_angle_alpha 90.784(2)
_cell_angle_beta 95.717(2)
_cell_angle_gamma 105.278(3)
_cell_formula_units_Z 2
_cell_length_a 10.6582(3)
_cell_length_b 12.6174(4)
_cell_length_c 12.8229(3)
_cell_measurement_reflns_used 9248
_cell_measurement_temperature 150.01(10)
_cell_measurement_theta_max 25.9110
_cell_measurement_theta_min 3.4660
_cell_volume 1653.76(8)
_computing_cell_refinement 'CrysAlisPro 1.171.39.46 (Rigaku OD, 2018)'
_computing_data_collection 'CrysAlisPro 1.171.39.46 (Rigaku OD, 2018)'
_computing_data_reduction 'CrysAlisPro 1.171.39.46 (Rigaku OD, 2018)'
_computing_molecular_graphics 'Olex2 (Dolomanov et al., 2009)'
_computing_publication_material 'Olex2 (Dolomanov et al., 2009)'
_computing_structure_refinement 'ShelXL (Sheldrick, 2015)'
_computing_structure_solution 'ShelXT (Sheldrick, 2015)'
_diffrn_ambient_environment N~2~
_diffrn_ambient_temperature 150.01(10)
_diffrn_detector 'CCD plate'
_diffrn_detector_area_resol_mean 15.9832
_diffrn_detector_type Sapphire3
_diffrn_measured_fraction_theta_full 0.998
_diffrn_measured_fraction_theta_max 0.916
_diffrn_measurement_details
;
List of Runs (angles in degrees, time in seconds):

  # Type    Start    End  Width  t~exp~   \w     \q     \k     \f   Frames
#--------------------------------------------------------------------------
  1  \w    -87.00   7.00   1.00   15.00    --  -19.81 -77.00 -90.00   94
  2  \w    -87.00   7.00   1.00   15.00    --  -19.81 -77.00  30.00   94
  3  \w      3.00  87.00   1.00   15.00    --   19.89  57.00 -90.00   84
  4  \w    -10.00  91.00   1.00   15.00    --   19.89  19.00 -60.00  101
  5  \w    -49.00  39.00   1.00   15.00    --   19.89 -37.00 -90.00   88
  6  \w      1.00  89.00   1.00   15.00    --   19.89  37.00-150.00   88
  7  \w    -23.00  60.00   1.00   15.00    --   19.89-101.00 165.00   83
  8  \w    -60.00   1.00   1.00   15.00    --  -19.81 101.00 -90.00   61
  9  \w    -87.00  -3.00   1.00   15.00    --  -19.81 -57.00  60.00   84
 10  \w    -25.00  59.00   1.00   15.00    --   19.89 -99.00  60.00   84
 11  \w      1.00  89.00   1.00   15.00    --   19.89  37.00  30.00   88
 12  \w     32.00  92.00   1.00   15.00    --   19.89-178.00 120.00   60
 13  \w     32.00  92.00   1.00   15.00    --   19.89-178.00 -60.00   60
;
_diffrn_measurement_device 'four-circle diffractometer'
_diffrn_measurement_device_type 'Xcalibur, Sapphire3, Gemini'
_diffrn_measurement_method '\w scans'
_diffrn_orient_matrix_type 'CrysAlisPro convention (1999,Acta A55,543-557)'
_diffrn_orient_matrix_UB_11 0.0141794000
_diffrn_orient_matrix_UB_12 0.0358419000
_diffrn_orient_matrix_UB_13 -0.0419196000
_diffrn_orient_matrix_UB_21 0.0041536000
_diffrn_orient_matrix_UB_22 -0.0446473000
_diffrn_orient_matrix_UB_23 -0.0324744000
_diffrn_orient_matrix_UB_31 -0.0677947000
_diffrn_orient_matrix_UB_32 -0.0111308000
_diffrn_orient_matrix_UB_33 -0.0168508000
_diffrn_radiation_monochromator graphite
_diffrn_radiation_probe x-ray
_diffrn_radiation_type MoK\a
_diffrn_radiation_wavelength 0.71073
_diffrn_reflns_av_R_equivalents 0.0705
_diffrn_reflns_av_unetI/netI 0.0870
_diffrn_reflns_Laue_measured_fraction_full 0.998
_diffrn_reflns_Laue_measured_fraction_max 0.916
_diffrn_reflns_limit_h_max 15
_diffrn_reflns_limit_h_min -14
_diffrn_reflns_limit_k_max 18
_diffrn_reflns_limit_k_min -18
_diffrn_reflns_limit_l_max 18
_diffrn_reflns_limit_l_min -18
_diffrn_reflns_number 42866
_diffrn_reflns_point_group_measured_fraction_full 0.998
_diffrn_reflns_point_group_measured_fraction_max 0.916
_diffrn_reflns_theta_full 25.242
_diffrn_reflns_theta_max 30.823
_diffrn_reflns_theta_min 3.196
_diffrn_source 'fine-focus sealed X-ray tube'
_diffrn_source_type 'Enhance (Mo) X-ray Source'
_exptl_absorpt_coefficient_mu 1.011
_exptl_absorpt_correction_T_max 0.932
_exptl_absorpt_correction_T_min 0.879
_exptl_absorpt_correction_type analytical
_exptl_absorpt_process_details
;
CrysAlisPro 1.171.39.46 (Rigaku Oxford Diffraction, 2018)
Analytical numeric absorption correction using a multifaceted crystal
			model based on expressions derived by R.C. Clark & J.S. Reid.
(Clark, R. C. & Reid, J. S. (1995). Acta Cryst. A51, 887-897)
Empirical absorption correction using spherical harmonics,
 implemented in SCALE3 ABSPACK scaling algorithm.
;
_exptl_crystal_colour 'light yellow'
_exptl_crystal_colour_modifier light
_exptl_crystal_colour_primary yellow
_exptl_crystal_density_diffrn 1.931
_exptl_crystal_description block
_exptl_crystal_F_000 934
_exptl_crystal_size_max 0.162
_exptl_crystal_size_mid 0.161
_exptl_crystal_size_min 0.099
_refine_diff_density_max 0.948
_refine_diff_density_min -1.151
_refine_diff_density_rms 0.099
_refine_ls_extinction_method none
_refine_ls_goodness_of_fit_ref 1.158
_refine_ls_hydrogen_treatment constr
_refine_ls_matrix_type full
_refine_ls_number_parameters 528
_refine_ls_number_reflns 9520
_refine_ls_number_restraints 0
_refine_ls_restrained_S_all 1.158
_refine_ls_R_factor_all 0.1352
_refine_ls_R_factor_gt 0.0813
_refine_ls_shift/su_max 0.000
_refine_ls_shift/su_mean 0.000
_refine_ls_structure_factor_coef Fsqd
_refine_ls_weighting_details 'w=1/[\s^2^(Fo^2^)+(0.0421P)^2^+1.9654P] where P=(Fo^2^+2Fc^2^)/3'
_refine_ls_weighting_scheme calc
_refine_ls_wR_factor_gt 0.1308
_refine_ls_wR_factor_ref 0.1464
_reflns_Friedel_coverage 0.000
_reflns_number_gt 6412
_reflns_number_total 9520
_reflns_threshold_expression 'I > 2\s(I)'
_cod_data_source_file d0dt00024h3.cif
_cod_data_source_block Compound2_4
_cod_depositor_comments 'Adding full bibliography for 7703262--7703267.cif.'
_cod_original_formula_sum 'C34 H15 B Cl0.40 F20.60 Sb'
_cod_database_code 7703266
_shelx_shelxl_version_number 2016/6
_chemical_oxdiff_formula SbC34B1F21H15
_chemical_oxdiff_usercomment 'light yellow block'
_shelx_space_group_comment
;
The symmetry employed for this shelxl refinement is uniquely defined
by the following loop, which should always be used as a source of
symmetry information in preference to the above space-group names.
They are only intended as comments.
;
_reflns_odcompleteness_completeness 99.85
_reflns_odcompleteness_iscentric 1
_reflns_odcompleteness_theta 28.22
_olex2_refinement_description
;
1. Fixed Uiso
 At 1.5 times of:
  All C(H,H,H) groups
2. Others
 Fixed Sof: Cl1(0.4) F1(0.6)
3.a Idealised Me refined as rotating group:
 C7(H7A,H7B,H7C), C6(H6A,H6B,H6C), C10(H10A,H10B,H10C), C9(H9A,H9B,H9C),
 C8(H8A,H8B,H8C)
;
_olex2_date_sample_data_collection 2019-03-28
_olex2_submission_special_instructions 'No special instructions were received'
_oxdiff_exptl_absorpt_empirical_details
;
Empirical correction (ABSPACK) includes:
- Absorption correction using spherical harmonics
- Frame scaling
;
_oxdiff_exptl_absorpt_empirical_full_max 1.036
_oxdiff_exptl_absorpt_empirical_full_min 0.962

loop_
_space_group_symop_operation_xyz
'x, y, z'
'-x, -y, -z'

loop_
_atom_site_label
_atom_site_type_symbol
_atom_site_fract_x
_atom_site_fract_y
_atom_site_fract_z
_atom_site_U_iso_or_equiv
_atom_site_adp_type
_atom_site_occupancy
_atom_site_site_symmetry_order
_atom_site_calc_flag
_atom_site_refinement_flags_posn
_atom_site_refinement_flags_occupancy
_atom_site_disorder_assembly
_atom_site_disorder_group
Sb01 Sb 0.03131(4) 0.41645(3) 0.63015(3) 0.04522(14) Uani 1 1 d . . . .
F2 F 0.7207(2) 0.7640(2) 0.97893(18) 0.0281(6) Uani 1 1 d . . . .
F12 F 0.9134(2) 0.9607(2) 0.6977(2) 0.0320(6) Uani 1 1 d . . . .
F6 F 0.4192(2) 0.6459(2) 0.6758(2) 0.0328(6) Uani 1 1 d . . . .
F3 F 0.5473(3) 0.6457(2) 1.09568(19) 0.0362(6) Uani 1 1 d . . . .
F17 F 0.4610(2) 0.8857(2) 0.7315(2) 0.0341(6) Uani 1 1 d . . . .
F11 F 0.6590(3) 0.9833(2) 0.6057(2) 0.0398(7) Uani 1 1 d . . . .
F5 F 0.2559(2) 0.5201(2) 0.7930(2) 0.0424(7) Uani 1 1 d . . . .
F21 F 0.8845(3) 0.9662(2) 0.9171(2) 0.0389(7) Uani 1 1 d . . . .
F15 F 1.0306(3) 0.5945(2) 0.8417(2) 0.0448(8) Uani 1 1 d . . . .
F16 F 0.7906(2) 0.6119(2) 0.8458(2) 0.0347(6) Uani 1 1 d . . . .
F4 F 0.3097(3) 0.5226(2) 1.0043(2) 0.0431(7) Uani 1 1 d . . . .
F13 F 1.1555(3) 0.9414(3) 0.6961(2) 0.0439(7) Uani 1 1 d . . . .
F14 F 1.2174(3) 0.7564(3) 0.7679(2) 0.0486(8) Uani 1 1 d . . . .
F7 F 0.6557(3) 0.6090(2) 0.6311(2) 0.0434(7) Uani 1 1 d . . . .
F20 F 0.8312(4) 1.1251(3) 1.0235(2) 0.0595(9) Uani 1 1 d . . . .
F10 F 0.6128(3) 0.9560(3) 0.4014(2) 0.0683(11) Uani 1 1 d . . . .
F18 F 0.4100(3) 1.0493(3) 0.8403(3) 0.0567(9) Uani 1 1 d . . . .
F19 F 0.5971(4) 1.1726(3) 0.9866(3) 0.0702(11) Uani 1 1 d . . . .
F8 F 0.6197(4) 0.5851(3) 0.4221(3) 0.0755(12) Uani 1 1 d . . . .
F9 F 0.5932(3) 0.7570(4) 0.3039(2) 0.0828(13) Uani 1 1 d . . . .
C11 C 0.5825(4) 0.7115(3) 0.8204(3) 0.0200(9) Uani 1 1 d . . . .
C24 C 0.8760(4) 0.6978(4) 0.8089(3) 0.0254(9) Uani 1 1 d . . . .
C25 C 1.0015(5) 0.6870(4) 0.8074(3) 0.0302(11) Uani 1 1 d . . . .
C29 C 0.6754(4) 0.9181(3) 0.8159(3) 0.0216(9) Uani 1 1 d . . . .
C28 C 0.9393(4) 0.8685(4) 0.7361(3) 0.0249(9) Uani 1 1 d . . . .
C16 C 0.6056(4) 0.7053(3) 0.9293(3) 0.0204(9) Uani 1 1 d . . . .
C12 C 0.4606(4) 0.6474(4) 0.7794(3) 0.0232(9) Uani 1 1 d . . . .
C13 C 0.3721(4) 0.5833(3) 0.8393(4) 0.0265(10) Uani 1 1 d . . . .
C14 C 0.3988(4) 0.5827(4) 0.9455(4) 0.0286(10) Uani 1 1 d . . . .
C23 C 0.8385(4) 0.7888(3) 0.7734(3) 0.0210(9) Uani 1 1 d . . . .
C26 C 1.0965(4) 0.7685(4) 0.7699(4) 0.0303(10) Uani 1 1 d . . . .
C15 C 0.5175(4) 0.6444(4) 0.9911(3) 0.0263(10) Uani 1 1 d . . . .
C18 C 0.6453(4) 0.8806(4) 0.5662(3) 0.0323(11) Uani 1 1 d . . . .
C30 C 0.7656(4) 0.9836(4) 0.8920(3) 0.0274(10) Uani 1 1 d . . . .
C27 C 1.0646(4) 0.8606(4) 0.7338(3) 0.0281(10) Uani 1 1 d . . . .
C17 C 0.6548(4) 0.7958(4) 0.6310(3) 0.0254(10) Uani 1 1 d . . . .
C19 C 0.6241(5) 0.8685(6) 0.4575(4) 0.0465(15) Uani 1 1 d . . . .
C34 C 0.5566(4) 0.9457(4) 0.8013(3) 0.0289(10) Uani 1 1 d . . . .
C1 C -0.0431(5) 0.2208(4) 0.6268(4) 0.0351(11) Uani 1 1 d . . . .
C2 C -0.1503(5) 0.2693(4) 0.6102(4) 0.0372(12) Uani 1 1 d . . . .
C5 C 0.0098(5) 0.2410(4) 0.7348(4) 0.0409(13) Uani 1 1 d . . . .
C22 C 0.6455(4) 0.6979(4) 0.5770(4) 0.0338(11) Uani 1 1 d . . . .
C33 C 0.5278(5) 1.0291(4) 0.8557(4) 0.0394(13) Uani 1 1 d . . . .
C31 C 0.7402(5) 1.0678(4) 0.9488(4) 0.0386(12) Uani 1 1 d . . . .
C7 C -0.2457(5) 0.2522(5) 0.5131(4) 0.0485(14) Uani 1 1 d . . . .
H7A H -0.290854 0.310658 0.510628 0.073 Uiso 1 1 calc GR . . .
H7B H -0.309948 0.180692 0.514410 0.073 Uiso 1 1 calc GR . . .
H7C H -0.198655 0.254201 0.451014 0.073 Uiso 1 1 calc GR . . .
C3 C -0.1649(6) 0.3176(4) 0.7101(4) 0.0445(13) Uani 1 1 d . . . .
B1 B 0.6878(5) 0.8039(4) 0.7601(4) 0.0218(10) Uani 1 1 d . . . .
C4 C -0.0645(6) 0.3006(4) 0.7847(4) 0.0458(14) Uani 1 1 d . . . .
C32 C 0.6222(6) 1.0916(4) 0.9302(4) 0.0460(14) Uani 1 1 d . . . .
C21 C 0.6264(5) 0.6825(5) 0.4691(4) 0.0489(15) Uani 1 1 d . . . .
C6 C -0.0019(5) 0.1530(5) 0.5468(4) 0.0467(14) Uani 1 1 d . . . .
H6A H 0.018070 0.195917 0.484569 0.070 Uiso 1 1 calc GR . . .
H6B H -0.072961 0.086636 0.527107 0.070 Uiso 1 1 calc GR . . .
H6C H 0.076065 0.132060 0.576394 0.070 Uiso 1 1 calc GR . . .
C20 C 0.6138(5) 0.7697(6) 0.4099(4) 0.0568(18) Uani 1 1 d . . . .
C10 C 0.1194(6) 0.2027(6) 0.7884(5) 0.0647(19) Uani 1 1 d . . . .
H10A H 0.162928 0.172427 0.735953 0.097 Uiso 1 1 calc GR . . .
H10B H 0.085009 0.145624 0.836993 0.097 Uiso 1 1 calc GR . . .
H10C H 0.182489 0.264742 0.827397 0.097 Uiso 1 1 calc GR . . .
C9 C -0.0392(7) 0.3393(6) 0.8980(4) 0.073(2) Uani 1 1 d . . . .
H9A H 0.051278 0.384298 0.912738 0.110 Uiso 1 1 calc GR . . .
H9B H -0.053262 0.275607 0.942459 0.110 Uiso 1 1 calc GR . . .
H9C H -0.099185 0.383332 0.912605 0.110 Uiso 1 1 calc GR . . .
C8 C -0.2737(6) 0.3668(5) 0.7304(6) 0.0676(19) Uani 1 1 d . . . .
H8A H -0.245142 0.419847 0.790168 0.101 Uiso 1 1 calc GR . . .
H8B H -0.349690 0.308536 0.746141 0.101 Uiso 1 1 calc GR . . .
H8C H -0.297654 0.404355 0.668096 0.101 Uiso 1 1 calc GR . . .
Cl1 Cl 0.0814(11) 0.4154(9) 0.4400(8) 0.0305(13) Uani 0.4 1 d . P A 2
F1 F 0.0661(16) 0.4313(13) 0.4553(11) 0.046(3) Uani 0.6 1 d . P A 1

loop_
_atom_site_aniso_label
_atom_site_aniso_U_11
_atom_site_aniso_U_22
_atom_site_aniso_U_33
_atom_site_aniso_U_23
_atom_site_aniso_U_13
_atom_site_aniso_U_12
Sb01 0.0474(2) 0.0471(2) 0.02749(18) -0.00136(14) -0.00326(15) -0.00856(17)
F2 0.0245(13) 0.0357(15) 0.0208(12) -0.0021(11) -0.0027(10) 0.0044(11)
F12 0.0271(14) 0.0336(15) 0.0350(14) 0.0081(12) 0.0056(11) 0.0062(12)
F6 0.0245(14) 0.0380(16) 0.0307(14) -0.0043(12) -0.0066(11) 0.0033(12)
F3 0.0456(17) 0.0424(17) 0.0245(13) 0.0055(12) 0.0099(12) 0.0159(14)
F17 0.0248(14) 0.0420(17) 0.0401(15) 0.0070(13) 0.0037(12) 0.0169(13)
F11 0.0419(17) 0.0454(18) 0.0385(16) 0.0185(14) 0.0124(13) 0.0188(14)
F5 0.0183(14) 0.0385(17) 0.064(2) -0.0017(14) 0.0015(13) -0.0021(12)
F21 0.0329(15) 0.0445(17) 0.0335(15) -0.0135(13) -0.0033(12) 0.0035(13)
F15 0.0421(17) 0.0486(19) 0.0570(19) 0.0089(15) 0.0131(14) 0.0319(15)
F16 0.0329(15) 0.0300(15) 0.0462(16) 0.0076(12) 0.0121(12) 0.0140(12)
F4 0.0341(16) 0.0374(17) 0.061(2) 0.0176(14) 0.0236(14) 0.0077(13)
F13 0.0225(14) 0.0564(19) 0.0501(18) 0.0074(15) 0.0113(13) 0.0026(13)
F14 0.0235(15) 0.068(2) 0.061(2) 0.0012(17) 0.0097(14) 0.0232(15)
F7 0.0487(18) 0.0386(17) 0.0437(17) -0.0190(14) 0.0027(14) 0.0150(14)
F20 0.089(3) 0.0380(18) 0.0398(18) -0.0205(14) 0.0081(17) -0.0023(17)
F10 0.051(2) 0.117(3) 0.0373(18) 0.042(2) 0.0084(15) 0.021(2)
F18 0.067(2) 0.066(2) 0.061(2) 0.0195(17) 0.0303(17) 0.0504(19)
F19 0.125(3) 0.0398(19) 0.063(2) -0.0060(16) 0.038(2) 0.041(2)
F8 0.073(3) 0.094(3) 0.048(2) -0.049(2) 0.0048(18) 0.005(2)
F9 0.059(2) 0.152(4) 0.0188(15) -0.009(2) 0.0018(15) -0.002(2)
C11 0.016(2) 0.021(2) 0.027(2) -0.0003(17) 0.0037(16) 0.0114(17)
C24 0.021(2) 0.031(3) 0.023(2) -0.0066(18) 0.0012(17) 0.0074(19)
C25 0.036(3) 0.033(3) 0.027(2) -0.0037(19) 0.002(2) 0.019(2)
C29 0.024(2) 0.020(2) 0.020(2) 0.0027(16) 0.0099(17) 0.0026(18)
C28 0.024(2) 0.029(2) 0.022(2) -0.0019(17) 0.0003(17) 0.0065(19)
C16 0.017(2) 0.019(2) 0.027(2) -0.0024(16) -0.0006(17) 0.0086(17)
C12 0.021(2) 0.025(2) 0.024(2) -0.0046(17) -0.0025(17) 0.0104(18)
C13 0.013(2) 0.019(2) 0.048(3) -0.0013(19) 0.0019(19) 0.0058(18)
C14 0.026(2) 0.024(2) 0.042(3) 0.007(2) 0.017(2) 0.012(2)
C23 0.017(2) 0.029(2) 0.0169(19) -0.0050(16) -0.0002(16) 0.0064(18)
C26 0.021(2) 0.044(3) 0.030(2) -0.005(2) 0.0042(19) 0.015(2)
C15 0.033(3) 0.026(2) 0.025(2) 0.0021(18) 0.0093(19) 0.015(2)
C18 0.014(2) 0.057(3) 0.024(2) 0.008(2) 0.0032(17) 0.007(2)
C30 0.032(3) 0.023(2) 0.027(2) -0.0013(18) 0.0059(19) 0.006(2)
C27 0.020(2) 0.036(3) 0.025(2) -0.0057(19) 0.0063(18) 0.001(2)
C17 0.016(2) 0.041(3) 0.018(2) 0.0008(18) -0.0020(16) 0.0065(19)
C19 0.023(3) 0.088(5) 0.026(3) 0.022(3) 0.002(2) 0.009(3)
C34 0.031(3) 0.030(3) 0.029(2) 0.0082(19) 0.013(2) 0.010(2)
C1 0.036(3) 0.038(3) 0.027(2) 0.000(2) 0.000(2) 0.005(2)
C2 0.038(3) 0.036(3) 0.033(3) -0.005(2) -0.003(2) 0.005(2)
C5 0.043(3) 0.043(3) 0.027(2) 0.004(2) -0.004(2) -0.004(3)
C22 0.027(3) 0.043(3) 0.029(2) -0.010(2) -0.001(2) 0.008(2)
C33 0.054(3) 0.040(3) 0.038(3) 0.016(2) 0.026(3) 0.030(3)
C31 0.055(3) 0.027(3) 0.029(3) -0.005(2) 0.008(2) 0.000(2)
C7 0.045(3) 0.051(3) 0.043(3) -0.001(3) -0.016(3) 0.009(3)
C3 0.052(3) 0.037(3) 0.039(3) -0.008(2) 0.007(3) 0.001(3)
B1 0.020(2) 0.025(3) 0.020(2) 0.0001(19) 0.0003(18) 0.006(2)
C4 0.058(4) 0.042(3) 0.024(2) -0.002(2) 0.004(2) -0.009(3)
C32 0.085(5) 0.024(3) 0.038(3) 0.003(2) 0.031(3) 0.022(3)
C21 0.036(3) 0.073(4) 0.031(3) -0.023(3) 0.005(2) 0.004(3)
C6 0.050(3) 0.053(4) 0.038(3) -0.004(3) 0.002(3) 0.016(3)
C20 0.032(3) 0.109(6) 0.017(2) -0.005(3) 0.002(2) -0.003(3)
C10 0.050(4) 0.081(5) 0.050(4) 0.012(3) -0.019(3) 0.003(3)
C9 0.105(6) 0.061(4) 0.030(3) -0.004(3) 0.008(3) -0.021(4)
C8 0.066(4) 0.056(4) 0.080(5) -0.020(4) 0.022(4) 0.011(3)
Cl1 0.042(2) 0.036(3) 0.024(2) 0.000(2) 0.0180(18) 0.024(2)
F1 0.064(9) 0.033(5) 0.035(6) -0.010(4) -0.002(4) 0.007(4)

loop_
_atom_type_symbol
_atom_type_description
_atom_type_scat_dispersion_real
_atom_type_scat_dispersion_imag
_atom_type_scat_source
C C 0.0033 0.0016 'International Tables Vol C Tables 4.2.6.8 and 6.1.1.4'
H H 0.0000 0.0000 'International Tables Vol C Tables 4.2.6.8 and 6.1.1.4'
B B 0.0013 0.0007 'International Tables Vol C Tables 4.2.6.8 and 6.1.1.4'
Cl Cl 0.1484 0.1585 'International Tables Vol C Tables 4.2.6.8 and 6.1.1.4'
F F 0.0171 0.0103 'International Tables Vol C Tables 4.2.6.8 and 6.1.1.4'
Sb Sb -0.5866 1.5461 'International Tables Vol C Tables 4.2.6.8 and 6.1.1.4'

loop_
_exptl_crystal_face_index_h
_exptl_crystal_face_index_k
_exptl_crystal_face_index_l
_exptl_crystal_face_perp_dist
13 -9 -8 0.0510
-13 9 8 0.0510
-9 -5 -11 0.0568
9 5 11 0.0568
10 -10 10 0.0662
-10 10 -10 0.0662
-12 -7 3 0.0496
12 7 -3 0.0496

loop_
_geom_angle_atom_site_label_1
_geom_angle_atom_site_label_2
_geom_angle_atom_site_label_3
_geom_angle
_geom_angle_site_symmetry_3
C1 Sb01 C5 33.37(15) .
C1 Sb01 C3 57.24(18) .
C1 Sb01 C4 54.83(16) .
C1 Sb01 Cl1 134.3(3) 2_566
C1 Sb01 Cl1 92.0(3) .
C2 Sb01 C1 35.57(17) .
C2 Sb01 C5 56.59(16) .
C2 Sb01 C3 35.29(17) .
C2 Sb01 C4 56.02(16) .
C2 Sb01 Cl1 99.9(3) 2_566
C2 Sb01 Cl1 96.4(3) .
C2 Sb01 F1 97.5(5) .
C5 Sb01 C4 31.68(17) .
C5 Sb01 Cl1 147.7(2) 2_566
C3 Sb01 C5 54.57(18) .
C3 Sb01 C4 32.47(18) .
C3 Sb01 Cl1 93.2(3) 2_566
C3 Sb01 Cl1 130.0(3) .
C4 Sb01 Cl1 118.3(2) 2_566
Cl1 Sb01 C5 119.7(3) .
Cl1 Sb01 C4 146.7(3) .
Cl1 Sb01 Cl1 81.6(2) 2_566
F1 Sb01 C1 96.6(4) .
F1 Sb01 C5 125.5(4) .
F1 Sb01 C3 129.6(5) .
F1 Sb01 C4 150.6(4) .
F1 Sb01 Cl1 75.3(4) 2_566
C16 C11 B1 118.6(4) .
C12 C11 C16 113.0(4) .
C12 C11 B1 127.7(4) .
F16 C24 C25 115.3(4) .
F16 C24 C23 121.6(4) .
C23 C24 C25 123.1(4) .
F15 C25 C24 119.9(4) .
F15 C25 C26 119.5(4) .
C26 C25 C24 120.6(4) .
C30 C29 C34 114.0(4) .
C30 C29 B1 126.0(4) .
C34 C29 B1 119.1(4) .
F12 C28 C23 118.8(4) .
F12 C28 C27 116.3(4) .
C27 C28 C23 124.9(4) .
F2 C16 C11 118.9(4) .
F2 C16 C15 116.5(4) .
C15 C16 C11 124.6(4) .
F6 C12 C11 121.3(4) .
F6 C12 C13 115.2(4) .
C13 C12 C11 123.4(4) .
F5 C13 C12 120.0(4) .
F5 C13 C14 119.0(4) .
C14 C13 C12 121.0(4) .
F4 C14 C13 120.7(4) .
F4 C14 C15 120.8(4) .
C13 C14 C15 118.5(4) .
C24 C23 C28 113.6(4) .
C24 C23 B1 126.7(4) .
C28 C23 B1 119.4(4) .
F14 C26 C25 119.9(4) .
F14 C26 C27 121.4(4) .
C27 C26 C25 118.7(4) .
F3 C15 C16 120.4(4) .
F3 C15 C14 120.2(4) .
C14 C15 C16 119.4(4) .
F11 C18 C17 121.3(4) .
F11 C18 C19 115.1(5) .
C17 C18 C19 123.6(5) .
F21 C30 C29 121.3(4) .
F21 C30 C31 115.4(4) .
C31 C30 C29 123.3(4) .
F13 C27 C28 120.8(4) .
F13 C27 C26 120.0(4) .
C26 C27 C28 119.2(4) .
C18 C17 C22 113.4(4) .
C18 C17 B1 127.0(4) .
C22 C17 B1 119.3(4) .
F10 C19 C18 119.0(6) .
F10 C19 C20 121.3(5) .
C20 C19 C18 119.7(5) .
F17 C34 C29 118.9(4) .
F17 C34 C33 116.5(4) .
C33 C34 C29 124.5(5) .
C2 C1 Sb01 68.7(3) .
C2 C1 C5 108.1(4) .
C2 C1 C6 125.3(4) .
C5 C1 Sb01 80.6(3) .
C5 C1 C6 126.5(5) .
C6 C1 Sb01 120.3(4) .
C1 C2 Sb01 75.7(3) .
C1 C2 C7 125.3(4) .
C1 C2 C3 107.4(4) .
C7 C2 Sb01 121.1(4) .
C3 C2 Sb01 78.8(3) .
C3 C2 C7 126.2(5) .
C1 C5 Sb01 66.0(3) .
C1 C5 C10 127.0(5) .
C4 C5 Sb01 75.5(3) .
C4 C5 C1 108.0(4) .
C4 C5 C10 124.9(5) .
C10 C5 Sb01 126.3(4) .
F7 C22 C17 119.3(4) .
F7 C22 C21 115.7(5) .
C21 C22 C17 124.9(5) .
F18 C33 C34 121.6(5) .
F18 C33 C32 119.7(5) .
C34 C33 C32 118.7(5) .
F20 C31 C30 119.6(5) .
F20 C31 C32 120.3(5) .
C32 C31 C30 120.1(5) .
C2 C3 Sb01 65.9(3) .
C2 C3 C8 125.0(5) .
C4 C3 Sb01 79.4(3) .
C4 C3 C2 107.5(5) .
C4 C3 C8 127.3(5) .
C8 C3 Sb01 123.8(4) .
C11 B1 C23 113.9(3) .
C11 B1 C17 113.5(3) .
C29 B1 C11 100.8(3) .
C29 B1 C23 113.7(3) .
C29 B1 C17 114.3(3) .
C17 B1 C23 101.3(3) .
C5 C4 Sb01 72.9(3) .
C5 C4 C3 109.0(4) .
C5 C4 C9 124.7(6) .
C3 C4 Sb01 68.2(3) .
C3 C4 C9 126.3(6) .
C9 C4 Sb01 124.8(4) .
F19 C32 C33 120.5(5) .
F19 C32 C31 119.9(5) .
C31 C32 C33 119.5(4) .
F8 C21 C22 121.6(6) .
F8 C21 C20 120.1(5) .
C20 C21 C22 118.3(5) .
F9 C20 C21 119.9(6) .
C19 C20 F9 120.2(6) .
C19 C20 C21 119.9(5) .
Sb01 Cl1 Sb01 98.4(2) 2_566

loop_
_geom_bond_atom_site_label_1
_geom_bond_atom_site_label_2
_geom_bond_distance
_geom_bond_site_symmetry_2
Sb01 C1 2.384(5) .
Sb01 C2 2.292(5) .
Sb01 C5 2.574(5) .
Sb01 C3 2.463(6) .
Sb01 C4 2.608(5) .
Sb01 Cl1 2.548(8) .
Sb01 Cl1 2.816(10) 2_566
Sb01 F1 2.312(13) .
F2 C16 1.346(4) .
F12 C28 1.353(5) .
F6 C12 1.355(5) .
F3 C15 1.346(5) .
F17 C34 1.343(5) .
F11 C18 1.350(6) .
F5 C13 1.357(5) .
F21 C30 1.351(5) .
F15 C25 1.352(5) .
F16 C24 1.344(5) .
F4 C14 1.350(5) .
F13 C27 1.340(5) .
F14 C26 1.340(5) .
F7 C22 1.351(6) .
F20 C31 1.345(6) .
F10 C19 1.351(6) .
F18 C33 1.342(6) .
F19 C32 1.343(5) .
F8 C21 1.342(6) .
F9 C20 1.355(6) .
C11 C16 1.400(6) .
C11 C12 1.385(6) .
C11 B1 1.652(6) .
C24 C25 1.382(6) .
C24 C23 1.380(6) .
C25 C26 1.370(7) .
C29 C30 1.390(6) .
C29 C34 1.395(6) .
C29 B1 1.642(6) .
C28 C23 1.393(6) .
C28 C27 1.368(6) .
C16 C15 1.372(6) .
C12 C13 1.376(6) .
C13 C14 1.364(6) .
C14 C15 1.368(6) .
C23 B1 1.660(6) .
C26 C27 1.368(7) .
C18 C17 1.382(6) .
C18 C19 1.389(7) .
C30 C31 1.379(6) .
C17 C22 1.384(6) .
C17 B1 1.654(6) .
C19 C20 1.354(9) .
C34 C33 1.372(7) .
C1 C2 1.431(7) .
C1 C5 1.435(6) .
C1 C6 1.496(7) .
C2 C7 1.502(6) .
C2 C3 1.450(7) .
C5 C4 1.415(8) .
C5 C10 1.489(7) .
C22 C21 1.382(7) .
C33 C32 1.384(8) .
C31 C32 1.367(8) .
C3 C4 1.425(8) .
C3 C8 1.495(8) .
C4 C9 1.502(7) .
C21 C20 1.373(9) .

loop_
_geom_torsion_atom_site_label_1
_geom_torsion_atom_site_label_2
_geom_torsion_atom_site_label_3
_geom_torsion_atom_site_label_4
_geom_torsion
Sb01 C1 C2 C7 118.2(5)
Sb01 C1 C2 C3 -73.1(4)
Sb01 C1 C5 C4 64.3(4)
Sb01 C1 C5 C10 -118.4(6)
Sb01 C2 C3 C4 -69.4(4)
Sb01 C2 C3 C8 115.5(6)
Sb01 C5 C4 C3 58.8(4)
Sb01 C5 C4 C9 -120.8(5)
Sb01 C3 C4 C5 -61.7(4)
Sb01 C3 C4 C9 117.9(6)
F2 C16 C15 F3 0.4(6)
F2 C16 C15 C14 -179.8(4)
F12 C28 C23 C24 179.0(3)
F12 C28 C23 B1 5.4(5)
F12 C28 C27 F13 0.6(6)
F12 C28 C27 C26 -179.0(4)
F6 C12 C13 F5 3.5(6)
F6 C12 C13 C14 -176.1(4)
F17 C34 C33 F18 0.3(6)
F17 C34 C33 C32 178.6(4)
F11 C18 C17 C22 -176.6(4)
F11 C18 C17 B1 -2.2(7)
F11 C18 C19 F10 -3.1(6)
F11 C18 C19 C20 177.6(4)
F5 C13 C14 F4 -1.9(6)
F5 C13 C14 C15 178.3(4)
F21 C30 C31 F20 -0.5(6)
F21 C30 C31 C32 -179.4(4)
F15 C25 C26 F14 -0.3(6)
F15 C25 C26 C27 178.8(4)
F16 C24 C25 F15 0.0(6)
F16 C24 C25 C26 179.0(4)
F16 C24 C23 C28 -178.7(4)
F16 C24 C23 B1 -5.7(6)
F4 C14 C15 F3 0.3(6)
F4 C14 C15 C16 -179.5(4)
F14 C26 C27 F13 -0.5(6)
F14 C26 C27 C28 179.0(4)
F7 C22 C21 F8 -0.5(7)
F7 C22 C21 C20 179.3(5)
F20 C31 C32 F19 0.2(7)
F20 C31 C32 C33 -177.6(5)
F10 C19 C20 F9 0.7(8)
F10 C19 C20 C21 179.6(5)
F18 C33 C32 F19 -0.4(7)
F18 C33 C32 C31 177.3(5)
F8 C21 C20 F9 0.7(8)
F8 C21 C20 C19 -178.2(5)
C11 C16 C15 F3 -178.3(4)
C11 C16 C15 C14 1.5(6)
C11 C12 C13 F5 -178.0(4)
C11 C12 C13 C14 2.4(7)
C24 C25 C26 F14 -179.3(4)
C24 C25 C26 C27 -0.1(7)
C24 C23 B1 C11 14.4(6)
C24 C23 B1 C29 129.1(4)
C24 C23 B1 C17 -107.8(4)
C25 C24 C23 C28 0.0(6)
C25 C24 C23 B1 173.0(4)
C25 C26 C27 F13 -179.7(4)
C25 C26 C27 C28 -0.1(6)
C29 C30 C31 F20 177.8(4)
C29 C30 C31 C32 -1.1(7)
C29 C34 C33 F18 -177.9(4)
C29 C34 C33 C32 0.4(7)
C28 C23 B1 C11 -173.0(4)
C28 C23 B1 C29 -58.3(5)
C28 C23 B1 C17 64.8(5)
C16 C11 C12 F6 177.7(3)
C16 C11 C12 C13 -0.6(6)
C16 C11 B1 C29 -61.8(4)
C16 C11 B1 C23 60.3(5)
C16 C11 B1 C17 175.5(3)
C12 C11 C16 F2 -179.9(3)
C12 C11 C16 C15 -1.3(6)
C12 C11 B1 C29 107.9(4)
C12 C11 B1 C23 -130.0(4)
C12 C11 B1 C17 -14.8(6)
C12 C13 C14 F4 177.7(4)
C12 C13 C14 C15 -2.1(6)
C13 C14 C15 F3 -179.9(4)
C13 C14 C15 C16 0.3(6)
C23 C24 C25 F15 -178.8(4)
C23 C24 C25 C26 0.2(7)
C23 C28 C27 F13 179.9(4)
C23 C28 C27 C26 0.3(7)
C18 C17 C22 F7 178.8(4)
C18 C17 C22 C21 -1.0(7)
C18 C17 B1 C11 129.1(4)
C18 C17 B1 C29 14.2(6)
C18 C17 B1 C23 -108.4(5)
C18 C19 C20 F9 -179.9(4)
C18 C19 C20 C21 -1.0(8)
C30 C29 C34 F17 -178.2(4)
C30 C29 C34 C33 -0.1(6)
C30 C29 B1 C11 104.4(4)
C30 C29 B1 C23 -17.9(6)
C30 C29 B1 C17 -133.5(4)
C30 C31 C32 F19 179.1(4)
C30 C31 C32 C33 1.3(8)
C27 C28 C23 C24 -0.2(6)
C27 C28 C23 B1 -173.8(4)
C17 C18 C19 F10 178.3(4)
C17 C18 C19 C20 -1.1(7)
C17 C22 C21 F8 179.3(5)
C17 C22 C21 C20 -0.9(8)
C19 C18 C17 C22 2.0(6)
C19 C18 C17 B1 176.4(4)
C34 C29 C30 F21 178.6(4)
C34 C29 C30 C31 0.4(6)
C34 C29 B1 C11 -64.1(4)
C34 C29 B1 C23 173.6(4)
C34 C29 B1 C17 58.0(5)
C34 C33 C32 F19 -178.7(4)
C34 C33 C32 C31 -1.0(7)
C1 C2 C3 Sb01 71.0(4)
C1 C2 C3 C4 1.6(6)
C1 C2 C3 C8 -173.5(5)
C1 C5 C4 Sb01 -58.2(4)
C1 C5 C4 C3 0.6(6)
C1 C5 C4 C9 -179.1(5)
C2 C1 C5 Sb01 -63.8(3)
C2 C1 C5 C4 0.4(6)
C2 C1 C5 C10 177.8(5)
C2 C3 C4 Sb01 60.4(4)
C2 C3 C4 C5 -1.4(6)
C2 C3 C4 C9 178.3(5)
C5 C1 C2 Sb01 71.9(4)
C5 C1 C2 C7 -169.9(5)
C5 C1 C2 C3 -1.2(6)
C22 C17 B1 C11 -56.8(5)
C22 C17 B1 C29 -171.7(4)
C22 C17 B1 C23 65.7(5)
C22 C21 C20 F9 -179.1(5)
C22 C21 C20 C19 2.0(8)
C7 C2 C3 Sb01 -120.5(6)
C7 C2 C3 C4 170.1(5)
C7 C2 C3 C8 -5.0(9)
B1 C11 C16 F2 -8.8(5)
B1 C11 C16 C15 169.9(4)
B1 C11 C12 F6 7.6(6)
B1 C11 C12 C13 -170.8(4)
B1 C29 C30 F21 9.6(7)
B1 C29 C30 C31 -168.6(4)
B1 C29 C34 F17 -8.4(6)
B1 C29 C34 C33 169.7(4)
B1 C17 C22 F7 3.9(6)
B1 C17 C22 C21 -175.9(4)
C6 C1 C2 Sb01 -112.9(5)
C6 C1 C2 C7 5.4(9)
C6 C1 C2 C3 174.0(5)
C6 C1 C5 Sb01 121.0(5)
C6 C1 C5 C4 -174.8(5)
C6 C1 C5 C10 2.6(9)
C10 C5 C4 Sb01 124.3(6)
C10 C5 C4 C3 -176.9(5)
C10 C5 C4 C9 3.5(9)
C8 C3 C4 Sb01 -124.6(6)
C8 C3 C4 C5 173.6(6)
C8 C3 C4 C9 -6.7(10)

loop_
_exptl_oxdiff_crystal_face_indexfrac_h
_exptl_oxdiff_crystal_face_indexfrac_k
_exptl_oxdiff_crystal_face_indexfrac_l
_exptl_oxdiff_crystal_face_x
_exptl_oxdiff_crystal_face_y
_exptl_oxdiff_crystal_face_z
12.9245 -9.2712 -7.8907 0.1817 0.7239 -0.6401
-12.9245 9.2712 7.8907 -0.1817 -0.7239 0.6401
-9.1134 -4.9459 -10.8582 0.1487 0.5356 0.8559
9.1134 4.9459 10.8582 -0.1487 -0.5356 -0.8559
9.9270 -10.0086 10.1291 -0.6426 0.1592 -0.7323
-9.9270 10.0086 -10.1291 0.6426 -0.1592 0.7323
-12.1294 -6.7241 3.1827 -0.5464 0.1465 0.8435
12.1294 6.7241 -3.1827 0.5464 -0.1465 -0.8435
